data_2102178
loop_
_publ_author_name
'Bilton, Clair'
'Howard, Judith A. K.'
'Madhavi, N. N. L.'
'Nangia, Ashwini'
'Desiraju, Gautam R.'
'Allen, Frank H.'
'Wilson, Chick C.'

_publ_section_title
;
 Crystal engineering in the <i>gem</i>-alkynol family; synthon
 repetitivity and topological similarity in diphenylethynylmethanols:
 structures that lack O---H&#x00B7;&#x00B7;&#x00B7;O hydrogen bonds
;
_journal_coeditor_code BM0034
_journal_issue 6
_journal_name_full 'Acta Crystallographica Section B'
_journal_page_first 1071
_journal_page_last 1079
_journal_paper_doi 10.1107/S010876810001154X
_journal_volume 56
_journal_year 2000
_chemical_formula_moiety 'C17 H16 O'
_chemical_formula_sum 'C17 H16 O'
_chemical_formula_weight 236.30
_chemical_melting_point 95.5(5)
_chemical_name_systematic
; 
?
;
_space_group_IT_number 2
_symmetry_cell_setting triclinic
_symmetry_space_group_name_Hall '-P 1'
_symmetry_space_group_name_H-M 'P -1'
_atom_sites_solution_hydrogens difmap
_atom_sites_solution_primary direct
_atom_sites_solution_secondary difmap
_audit_creation_method SHELXL-97
_cell_angle_alpha 106.73(3)
_cell_angle_beta 98.71(3)
_cell_angle_gamma 101.39(3)
_cell_formula_units_Z 2
_cell_length_a 6.8286(14)
_cell_length_b 8.2407(16)
_cell_length_c 12.658(3)
_cell_measurement_reflns_used 512
_cell_measurement_temperature 150
_cell_measurement_theta_max 29.35
_cell_measurement_theta_min 5.33
_cell_volume 652.0(3)
_computing_cell_refinement 'Bruker SMART (Bruker Systems Inc., 1999a)'
_computing_data_collection 'Bruker SMART (Bruker Systems Inc., 1999a)'
_computing_data_reduction 'Bruker SAINT (Bruker Systems Inc., 1999b)'
_computing_molecular_graphics 'SHELXL97 (Sheldrick, 1997)'
_computing_publication_material 'SHELXL97 (Sheldrick, 1997)'
_computing_structure_refinement 'SHELXL97 (Sheldrick, 1997)'
_computing_structure_solution 'SHELXS97 (Sheldrick, 1997)'
_diffrn_ambient_temperature 150
_diffrn_measured_fraction_theta_full 0.989
_diffrn_measured_fraction_theta_max 0.989
_diffrn_measurement_device_type 'Bruker SMART CCD'
_diffrn_measurement_method \w
_diffrn_radiation_monochromator graphite
_diffrn_radiation_source 'fine-focus sealed tube'
_diffrn_radiation_type MoK\a
_diffrn_radiation_wavelength 0.71073
_diffrn_reflns_av_R_equivalents 0.0176
_diffrn_reflns_av_sigmaI/netI 0.0347
_diffrn_reflns_limit_h_max 8
_diffrn_reflns_limit_h_min -8
_diffrn_reflns_limit_k_max 7
_diffrn_reflns_limit_k_min -10
_diffrn_reflns_limit_l_max 16
_diffrn_reflns_limit_l_min -14
_diffrn_reflns_number 4775
_diffrn_reflns_theta_full 27.48
_diffrn_reflns_theta_max 27.48
_diffrn_reflns_theta_min 1.72
_diffrn_standards_number 'not relevant'
_exptl_absorpt_coefficient_mu 0.073
_exptl_absorpt_correction_T_max 1.000
_exptl_absorpt_correction_T_min 0.784
_exptl_absorpt_correction_type multi-scan
_exptl_absorpt_process_details 'SADABS (Sheldrick 1996)'
_exptl_crystal_colour colourless
_exptl_crystal_density_diffrn 1.204
_exptl_crystal_density_method 'not measured'
_exptl_crystal_description block
_exptl_crystal_F_000 252
_exptl_crystal_size_max 0.3
_exptl_crystal_size_mid 0.3
_exptl_crystal_size_min 0.2
_refine_diff_density_max 0.205
_refine_diff_density_min -0.197
_refine_diff_density_rms 0.044
_refine_ls_extinction_method none
_refine_ls_goodness_of_fit_ref 1.033
_refine_ls_hydrogen_treatment refall
_refine_ls_matrix_type full
_refine_ls_number_parameters 231
_refine_ls_number_reflns 2964
_refine_ls_number_restraints 0
_refine_ls_restrained_S_all 1.033
_refine_ls_R_factor_all 0.0634
_refine_ls_R_factor_gt 0.0478
_refine_ls_shift/su_max 0.028
_refine_ls_shift/su_mean 0.004
_refine_ls_structure_factor_coef Fsqd
_refine_ls_weighting_details 'calc w=1/[\s^2^(Fo^2^)+(0.0618P)^2^+0.2678P] where P=(Fo^2^+2Fc^2^)/3'
_refine_ls_weighting_scheme calc
_refine_ls_wR_factor_gt 0.1199
_refine_ls_wR_factor_ref 0.1317
_reflns_number_gt 2362
_reflns_number_total 2964
_reflns_threshold_expression >2sigma(I)
_cod_data_source_file bm0034.cif
_cod_data_source_block 2
_cod_depositor_comments
;
The following automatic conversions were performed:

'_chemical_melting_point' value '95-96' was changed to '95.5(5)' -
the average value was taken and precision was estimated.

Automatic conversion script
Id: cif_fix_values 1646 2011-03-28 12:23:43Z adriana 

The following automatic conversions were performed:

'_chemical_melting_point' value '95-96' was changed to '95.5(5)' -
the average value was taken and precision was estimated.

Automatic conversion script
Id: cif_fix_values 1715 2011-07-08 13:25:40Z adriana 
;
_cod_original_cell_volume 652.0(2)
_cod_original_sg_symbol_H-M P-1
_cod_database_code 2102178

loop_
_symmetry_equiv_pos_as_xyz
'x, y, z'
'-x, -y, -z'

loop_
_atom_site_label
_atom_site_type_symbol
_atom_site_fract_x
_atom_site_fract_y
_atom_site_fract_z
_atom_site_U_iso_or_equiv
_atom_site_adp_type
_atom_site_occupancy
_atom_site_symmetry_multiplicity
_atom_site_calc_flag
_atom_site_refinement_flags
H1 H 0.759(3) -0.095(3) 0.3239(19) 0.052(6) Uiso 1 1 d .
C1 C 0.7141(3) -0.0109(2) 0.29487(14) 0.0344(4) Uani 1 1 d .
C2 C 0.6603(2) 0.09261(19) 0.25638(13) 0.0266(3) Uani 1 1 d .
C3 C 0.5790(2) 0.21385(18) 0.20481(12) 0.0229(3) Uani 1 1 d .
O1 O 0.36138(16) 0.14659(15) 0.16398(10) 0.0278(3) Uani 1 1 d .
HA H 0.348(4) 0.043(3) 0.119(2) 0.060(7) Uiso 1 1 d .
C4 C 0.6155(2) 0.39365(18) 0.29666(12) 0.0224(3) Uani 1 1 d .
C5 C 0.4550(2) 0.4686(2) 0.31962(14) 0.0277(3) Uani 1 1 d .
H5 H 0.314(3) 0.409(3) 0.2785(18) 0.044(6) Uiso 1 1 d .
C6 C 0.4927(3) 0.6303(2) 0.40489(14) 0.0303(4) Uani 1 1 d .
H6 H 0.378(3) 0.683(3) 0.4221(16) 0.039(5) Uiso 1 1 d .
C7 C 0.6903(2) 0.71997(19) 0.46824(12) 0.0263(3) Uani 1 1 d .
C8 C 0.7306(3) 0.8924(2) 0.56227(15) 0.0356(4) Uani 1 1 d .
H8A H 0.837(4) 0.987(4) 0.554(2) 0.077(8) Uiso 1 1 d .
H8B H 0.606(5) 0.934(4) 0.570(2) 0.088(9) Uiso 1 1 d .
H8C H 0.783(4) 0.882(4) 0.636(2) 0.077(8) Uiso 1 1 d .
C9 C 0.8508(2) 0.6444(2) 0.44306(13) 0.0281(3) Uani 1 1 d .
H9 H 0.990(3) 0.702(2) 0.4848(16) 0.032(5) Uiso 1 1 d .
C10 C 0.8142(2) 0.4830(2) 0.35843(13) 0.0272(3) Uani 1 1 d .
H10 H 0.932(3) 0.432(3) 0.3424(17) 0.043(5) Uiso 1 1 d .
C11 C 0.6815(2) 0.23500(17) 0.10758(12) 0.0222(3) Uani 1 1 d .
C12 C 0.5842(2) 0.29838(19) 0.02815(13) 0.0260(3) Uani 1 1 d .
H12 H 0.453(3) 0.324(2) 0.0344(16) 0.034(5) Uiso 1 1 d .
C13 C 0.6724(3) 0.3212(2) -0.06040(13) 0.0282(3) Uani 1 1 d .
H13 H 0.601(3) 0.361(3) -0.1146(18) 0.044(6) Uiso 1 1 d .
C14 C 0.8597(2) 0.28299(18) -0.07268(13) 0.0266(3) Uani 1 1 d .
C15 C 0.9529(3) 0.3045(2) -0.17029(15) 0.0362(4) Uani 1 1 d .
H15A H 1.010(7) 0.206(6) -0.202(4) 0.045(11) Uiso 0.50 1 d P
H66 H 1.112(7) 0.323(6) -0.152(4) 0.043(11) Uiso 0.50 1 d P
H15B H 0.994(5) 0.421(4) -0.168(3) 0.095(10) Uiso 1 1 d .
H15C H 0.854(5) 0.250(4) -0.241(3) 0.090(9) Uiso 1 1 d .
C16 C 0.9569(2) 0.22143(19) 0.00761(13) 0.0266(3) Uani 1 1 d .
H16 H 1.086(3) 0.192(2) 0.0026(16) 0.031(5) Uiso 1 1 d .
C17 C 0.8691(2) 0.19732(19) 0.09667(13) 0.0248(3) Uani 1 1 d .
H17 H 0.939(3) 0.152(2) 0.1506(15) 0.027(4) Uiso 1 1 d .

loop_
_atom_site_aniso_label
_atom_site_aniso_U_11
_atom_site_aniso_U_22
_atom_site_aniso_U_33
_atom_site_aniso_U_23
_atom_site_aniso_U_13
_atom_site_aniso_U_12
C1 0.0441(10) 0.0283(8) 0.0350(9) 0.0148(7) 0.0101(7) 0.0110(7)
C2 0.0292(8) 0.0220(7) 0.0261(7) 0.0061(6) 0.0066(6) 0.0033(6)
C3 0.0223(7) 0.0198(7) 0.0249(7) 0.0065(6) 0.0031(5) 0.0039(5)
O1 0.0227(5) 0.0230(5) 0.0319(6) 0.0050(5) 0.0030(4) 0.0013(4)
C4 0.0269(7) 0.0197(6) 0.0215(7) 0.0084(5) 0.0056(5) 0.0053(5)
C5 0.0243(8) 0.0247(7) 0.0314(8) 0.0072(6) 0.0039(6) 0.0051(6)
C6 0.0307(8) 0.0263(8) 0.0356(9) 0.0088(7) 0.0101(7) 0.0111(6)
C7 0.0351(8) 0.0216(7) 0.0229(7) 0.0088(6) 0.0082(6) 0.0057(6)
C8 0.0460(10) 0.0252(8) 0.0309(9) 0.0026(7) 0.0106(7) 0.0070(7)
C9 0.0279(8) 0.0263(7) 0.0253(7) 0.0064(6) 0.0023(6) 0.0019(6)
C10 0.0253(8) 0.0253(7) 0.0294(8) 0.0063(6) 0.0060(6) 0.0066(6)
C11 0.0239(7) 0.0161(6) 0.0227(7) 0.0035(5) 0.0027(5) 0.0028(5)
C12 0.0253(8) 0.0237(7) 0.0284(8) 0.0081(6) 0.0033(6) 0.0073(6)
C13 0.0341(8) 0.0240(7) 0.0252(7) 0.0087(6) 0.0018(6) 0.0070(6)
C14 0.0328(8) 0.0172(6) 0.0243(7) 0.0020(5) 0.0068(6) 0.0007(6)
C15 0.0494(11) 0.0275(8) 0.0296(9) 0.0055(7) 0.0157(8) 0.0053(8)
C16 0.0243(7) 0.0218(7) 0.0313(8) 0.0051(6) 0.0066(6) 0.0056(6)
C17 0.0254(7) 0.0205(7) 0.0262(7) 0.0063(6) 0.0024(6) 0.0053(6)

loop_
_atom_type_symbol
_atom_type_description
_atom_type_scat_dispersion_real
_atom_type_scat_dispersion_imag
_atom_type_scat_source
C C 0.0033 0.0016 'International Tables Vol C Tables 4.2.6.8 and 6.1.1.4'
H H 0.0000 0.0000 'International Tables Vol C Tables 4.2.6.8 and 6.1.1.4'
O O 0.0106 0.0060 'International Tables Vol C Tables 4.2.6.8 and 6.1.1.4'

loop_
_geom_angle_atom_site_label_1
_geom_angle_atom_site_label_2
_geom_angle_atom_site_label_3
_geom_angle
C2 C1 H1 178.4(14)
C1 C2 C3 176.11(17)
O1 C3 C2 108.99(12)
O1 C3 C11 110.27(12)
C2 C3 C11 111.00(12)
O1 C3 C4 106.89(12)
C2 C3 C4 109.38(12)
C11 C3 C4 110.21(11)
C3 O1 HA 103.8(17)
C5 C4 C10 119.09(14)
C5 C4 C3 121.53(13)
C10 C4 C3 119.38(13)
C4 C5 C6 120.15(15)
C4 C5 H5 121.1(12)
C6 C5 H5 118.8(12)
C7 C6 C5 121.34(15)
C7 C6 H6 118.3(12)
C5 C6 H6 120.3(12)
C6 C7 C9 117.91(14)
C6 C7 C8 121.42(15)
C9 C7 C8 120.66(15)
C7 C8 H8A 113.0(16)
C7 C8 H8B 113.1(18)
H8A C8 H8B 109(2)
C7 C8 H8C 111.0(16)
H8A C8 H8C 105(2)
H8B C8 H8C 105(2)
C10 C9 C7 121.05(15)
C10 C9 H9 118.2(11)
C7 C9 H9 120.7(11)
C9 C10 C4 120.45(15)
C9 C10 H10 119.2(12)
C4 C10 H10 120.3(12)
C17 C11 C12 118.62(14)
C17 C11 C3 122.77(13)
C12 C11 C3 118.59(13)
C13 C12 C11 120.51(14)
C13 C12 H12 120.2(11)
C11 C12 H12 119.3(11)
C12 C13 C14 121.45(14)
C12 C13 H13 118.9(13)
C14 C13 H13 119.7(13)
C13 C14 C16 117.71(14)
C13 C14 C15 121.28(15)
C16 C14 C15 121.01(15)
C14 C15 H15A 111(3)
C14 C15 H66 112(2)
H15A C15 H66 61(3)
C14 C15 H15B 114.0(19)
H15A C15 H15B 129(3)
H66 C15 H15B 81(3)
C14 C15 H15C 111.2(19)
H15A C15 H15C 82(3)
H66 C15 H15C 130(3)
H15B C15 H15C 102(3)
C14 C16 C17 121.30(14)
C14 C16 H16 121.2(11)
C17 C16 H16 117.5(11)
C11 C17 C16 120.41(14)
C11 C17 H17 119.9(11)
C16 C17 H17 119.7(11)

loop_
_geom_bond_atom_site_label_1
_geom_bond_atom_site_label_2
_geom_bond_distance
C1 C2 1.187(2)
C1 H1 0.95(2)
C2 C3 1.489(2)
C3 O1 1.4349(18)
C3 C11 1.540(2)
C3 C4 1.544(2)
O1 HA 0.85(3)
C4 C5 1.389(2)
C4 C10 1.395(2)
C5 C6 1.400(2)
C5 H5 0.98(2)
C6 C7 1.395(2)
C6 H6 0.99(2)
C7 C9 1.397(2)
C7 C8 1.511(2)
C8 H8A 0.99(3)
C8 H8B 0.98(3)
C8 H8C 0.99(3)
C9 C10 1.395(2)
C9 H9 0.97(2)
C10 H10 1.00(2)
C11 C17 1.394(2)
C11 C12 1.401(2)
C12 C13 1.391(2)
C12 H12 0.97(2)
C13 C14 1.396(2)
C13 H13 0.95(2)
C14 C16 1.399(2)
C14 C15 1.511(2)
C15 H15A 0.98(4)
C15 H66 1.04(5)
C15 H15B 0.94(3)
C15 H15C 0.97(3)
C16 C17 1.399(2)
C16 H16 0.965(19)
C17 H17 0.974(18)

loop_
_geom_hbond_atom_site_label_D
_geom_hbond_atom_site_label_H
_geom_hbond_atom_site_label_A
_geom_hbond_distance_DH
_geom_hbond_distance_HA
_geom_hbond_distance_DA
_geom_hbond_angle_DHA
_geom_hbond_site_symmetry_A
O1 HA C11 0.85(3) 3.07(3) 3.860(2) 155(2) 2_655
O1 HA C13 0.85(3) 2.85(3) 3.644(2) 156(2) 2_655
O1 HA C16 0.85(3) 2.61(3) 3.288(2) 137(2) 2_655
